data_7250318
loop_
_publ_author_name
'Das, Pooja'
'Halder, Soumi'
'Ray, Partha Pratim'
'Jana, Narayan Ch.'
'Sahu, Priyanka'
'Isab, Anvarhusein A.'
'Dandela, Rambabu'
'Natarajan, Ramalingam'
'Dinda, Joydev'

_publ_section_title
;
 Single step site-selective reaction to construct a Ag2Au2 \\leftarrow Ag4
 supramolecular assembly from hybrid N-heterocyclic carbene (NHC):
 synthesis, structures and optoelectronic properties
;
_journal_issue 17
_journal_name_full 'RSC Advances'
_journal_page_first 13086
_journal_page_last 13094
_journal_paper_doi 10.1039/D5RA00684H
_journal_volume 15
_journal_year 2025
_chemical_formula_moiety 'C26 H22 Ag2 N6, 2(F6 P), 2(C2 H3 N)'
_chemical_formula_sum 'C30 H28 Ag2 F12 N8 P2'
_chemical_formula_weight 1006.28
_space_group_crystal_system triclinic
_space_group_IT_number 2
_space_group_name_Hall '-P 1'
_space_group_name_H-M_alt 'P -1'
_atom_sites_solution_hydrogens geom
_atom_sites_solution_primary dual
_audit_creation_date 2025-03-03
_audit_creation_method
;
Olex2 1.5
(compiled 2024.02.16 svn.r378c4104 for OlexSys, GUI svn.r6928)
;
_audit_update_record
;
2025-03-12 deposited with the CCDC.	2025-04-09 downloaded from the CCDC.
;
_cell_angle_alpha 68.2040(10)
_cell_angle_beta 82.8810(10)
_cell_angle_gamma 66.6170(10)
_cell_formula_units_Z 2
_cell_length_a 12.1446(5)
_cell_length_b 12.9632(5)
_cell_length_c 13.8516(6)
_cell_measurement_reflns_used 5830
_cell_measurement_temperature 273.15
_cell_measurement_theta_max 25.26
_cell_measurement_theta_min 2.98
_cell_volume 1857.81(13)
_computing_molecular_graphics 'Olex2 1.5 (Dolomanov et al., 2009)'
_computing_publication_material 'Olex2 1.5 (Dolomanov et al., 2009)'
_computing_structure_refinement 'SHELXL 2016/6 (Sheldrick, 2015)'
_computing_structure_solution 'SHELXT 2018/2 (Sheldrick, 2018)'
_diffrn_ambient_temperature 273.15
_diffrn_measured_fraction_theta_full 0.987
_diffrn_measured_fraction_theta_max 0.990
_diffrn_measurement_device_type 'SuperNova, Dual, Cu at home/near, Pilatus 200K'
_diffrn_radiation_type MoK\a
_diffrn_radiation_wavelength 0.71073
_diffrn_reflns_av_R_equivalents 0.0452
_diffrn_reflns_av_unetI/netI 0.0388
_diffrn_reflns_Laue_measured_fraction_full 0.987
_diffrn_reflns_Laue_measured_fraction_max 0.990
_diffrn_reflns_limit_h_max 15
_diffrn_reflns_limit_h_min -15
_diffrn_reflns_limit_k_max 15
_diffrn_reflns_limit_k_min -16
_diffrn_reflns_limit_l_max 18
_diffrn_reflns_limit_l_min -17
_diffrn_reflns_number 35032
_diffrn_reflns_point_group_measured_fraction_full 0.987
_diffrn_reflns_point_group_measured_fraction_max 0.990
_diffrn_reflns_theta_full 25.242
_diffrn_reflns_theta_max 27.511
_diffrn_reflns_theta_min 2.386
_exptl_absorpt_coefficient_mu 1.236
_exptl_absorpt_correction_T_max 0.885
_exptl_absorpt_correction_T_min 0.863
_exptl_absorpt_correction_type multi-scan
_exptl_absorpt_process_details sadabs
_exptl_crystal_colour 'light yellow'
_exptl_crystal_colour_modifier light
_exptl_crystal_colour_primary yellow
_exptl_crystal_density_diffrn 1.799
_exptl_crystal_description block
_exptl_crystal_F_000 992
_exptl_crystal_size_max 0.2
_exptl_crystal_size_mid 0.1
_exptl_crystal_size_min 0.1
_refine_diff_density_max 1.065
_refine_diff_density_min -1.082
_refine_diff_density_rms 0.071
_refine_ls_extinction_method none
_refine_ls_goodness_of_fit_ref 1.059
_refine_ls_hydrogen_treatment constr
_refine_ls_matrix_type full
_refine_ls_number_parameters 617
_refine_ls_number_reflns 8443
_refine_ls_number_restraints 504
_refine_ls_restrained_S_all 1.123
_refine_ls_R_factor_all 0.0702
_refine_ls_R_factor_gt 0.0447
_refine_ls_shift/su_max 0.001
_refine_ls_shift/su_mean 0.000
_refine_ls_structure_factor_coef Fsqd
_refine_ls_weighting_details 'w=1/[\s^2^(Fo^2^)+(0.0439P)^2^+2.3880P] where P=(Fo^2^+2Fc^2^)/3'
_refine_ls_weighting_scheme calc
_refine_ls_wR_factor_gt 0.1012
_refine_ls_wR_factor_ref 0.1223
_reflns_Friedel_coverage 0.000
_reflns_number_gt 6270
_reflns_number_total 8443
_reflns_threshold_expression 'I > 2\s(I)'
_cod_data_source_file d5ra00684h2.cif
_cod_data_source_block ag3p_0m_ccdc2271882
_cod_database_code 7250318
_shelx_shelxl_version_number 2016/6
_shelx_space_group_comment
;
The symmetry employed for this shelxl refinement is uniquely defined
by the following loop, which should always be used as a source of
symmetry information in preference to the above space-group names.
They are only intended as comments.
;
_shelx_estimated_absorpt_t_max 0.886
_shelx_estimated_absorpt_t_min 0.790
_olex2_refinement_description
;
1. Fixed Uiso
 At 1.2 times of:
  All C(H) groups, All C(H,H) groups
 At 1.5 times of:
  All C(H,H,H) groups
2. Restrained distances
 P2-F9 \\sim P2A-F9A
 with sigma of 0.02
 P2-F7 \\sim P2A-F7A
 with sigma of 0.02
 P2-F8 \\sim P2A-F8A
 with sigma of 0.02
 P2-F10 \\sim P2A-F10A
 with sigma of 0.02
 P2-F12 \\sim P2A-F12A
 with sigma of 0.02
 P2-F11 \\sim P2A-F11A
 with sigma of 0.02
 F9-F7 \\sim F9A-F7A
 with sigma of 0.04
 F9-F8 \\sim F9A-F8A
 with sigma of 0.04
 F9-F10 \\sim F9A-F10A
 with sigma of 0.04
 F9-F12 \\sim F9A-F12A
 with sigma of 0.04
 F9-F11 \\sim F9A-F11A
 with sigma of 0.04
 F7-F8 \\sim F7A-F8A
 with sigma of 0.04
 F7-F10 \\sim F7A-F10A
 with sigma of 0.04
 F7-F12 \\sim F7A-F12A
 with sigma of 0.04
 F7-F11 \\sim F7A-F11A
 with sigma of 0.04
 F8-F10 \\sim F8A-F10A
 with sigma of 0.04
 F8-F12 \\sim F8A-F12A
 with sigma of 0.04
 F8-F11 \\sim F8A-F11A
 with sigma of 0.04
 F10-F12 \\sim F10A-F12A
 with sigma of 0.04
 F10-F11 \\sim F10A-F11A
 with sigma of 0.04
 F12-F11 \\sim F12A-F11A
 with sigma of 0.04
 P1-F6 \\sim P1A-F6A
 with sigma of 0.02
 P1-F1 \\sim P1A-F1A
 with sigma of 0.02
 P1-F3 \\sim P1A-F3A
 with sigma of 0.02
 P1-F4 \\sim P1A-F4A
 with sigma of 0.02
 P1-F5 \\sim P1A-F5A
 with sigma of 0.02
 P1-F2 \\sim P1A-F2A
 with sigma of 0.02
 F6-F1 \\sim F6A-F1A
 with sigma of 0.04
 F6-F3 \\sim F6A-F3A
 with sigma of 0.04
 F6-F4 \\sim F6A-F4A
 with sigma of 0.04
 F6-F5 \\sim F6A-F5A
 with sigma of 0.04
 F6-F2 \\sim F6A-F2A
 with sigma of 0.04
 F1-F3 \\sim F1A-F3A
 with sigma of 0.04
 F1-F4 \\sim F1A-F4A
 with sigma of 0.04
 F1-F5 \\sim F1A-F5A
 with sigma of 0.04
 F1-F2 \\sim F1A-F2A
 with sigma of 0.04
 F3-F4 \\sim F3A-F4A
 with sigma of 0.04
 F3-F5 \\sim F3A-F5A
 with sigma of 0.04
 F3-F2 \\sim F3A-F2A
 with sigma of 0.04
 F4-F5 \\sim F4A-F5A
 with sigma of 0.04
 F4-F2 \\sim F4A-F2A
 with sigma of 0.04
 F5-F2 \\sim F5A-F2A
 with sigma of 0.04
3. Uiso/Uaniso restraints and constraints
P2 \\sim F9 \\sim F7 \\sim F8 \\sim F10 \\sim F12 \\sim F11 \\sim F7A \\sim F8A
\\sim F9A \\sim F10A \\sim P2A \\sim F11A \\sim F12A: within 2A with sigma of
0.01 and sigma for terminal atoms of 0.02 within 2A
P1 \\sim F1 \\sim F3 \\sim F4 \\sim F5 \\sim F2 \\sim F2A \\sim F3A \\sim F6A
\\sim F5A \\sim P1A \\sim F1A \\sim F4A \\sim F6: within 2A with sigma of 0.01
and sigma for terminal atoms of 0.02 within 2A
4. Others
 Sof(F7A)=Sof(F8A)=Sof(F9A)=Sof(F10A)=Sof(P2A)=Sof(F11A)=Sof(F12A)=1-FVAR(1)
 Sof(P2)=Sof(F9)=Sof(F7)=Sof(F8)=Sof(F10)=Sof(F12)=Sof(F11)=FVAR(1)
 Sof(F2A)=Sof(F3A)=Sof(F6A)=Sof(F5A)=Sof(P1A)=Sof(F1A)=Sof(F4A)=1-FVAR(2)
 Sof(P1)=Sof(F6)=Sof(F1)=Sof(F3)=Sof(F4)=Sof(F5)=Sof(F2)=FVAR(2)
5.a Secondary CH2 refined with riding coordinates:
 C8(H8A,H8B), C21(H21A,H21B)
5.b Aromatic/amide H refined with riding coordinates:
 C20(H20), C2(H2), C26(H26), C7(H7), C15(H15), C3(H3), C13(H13), C18(H18),
 C23(H23), C16(H16), C10(H10), C17(H17), C5(H5), C4(H4), C11(H11), C12(H12),
 C25(H25), C24(H24)
5.c Idealised Me refined as rotating group:
 C28(H28A,H28B,H28C), C30(H30A,H30B,H30C)
;
_olex2_submission_special_instructions 'No special instructions were received'

loop_
_space_group_symop_operation_xyz
'x, y, z'
'-x, -y, -z'

loop_
_atom_site_label
_atom_site_type_symbol
_atom_site_fract_x
_atom_site_fract_y
_atom_site_fract_z
_atom_site_U_iso_or_equiv
_atom_site_adp_type
_atom_site_occupancy
_atom_site_site_symmetry_order
_atom_site_calc_flag
_atom_site_refinement_flags_posn
_atom_site_refinement_flags_adp
_atom_site_refinement_flags_occupancy
_atom_site_disorder_assembly
_atom_site_disorder_group
Ag1 Ag 0.51173(3) 0.88973(3) 0.60925(2) 0.05040(11) Uani 1 1 d . . . . .
Ag2 Ag 0.48623(4) 0.57759(4) 1.07707(3) 0.09680(17) Uani 1 1 d . . . . .
P1 P 0.0493(10) 1.1955(9) 0.5165(7) 0.0628(18) Uani 0.435(8) 1 d D U P A 1
P2 P 0.8717(11) 0.7196(10) 1.0614(9) 0.109(3) Uani 0.380(6) 1 d D U P B 1
F6 F 0.1916(10) 1.1170(15) 0.5320(13) 0.072(4) Uani 0.435(8) 1 d D U P A 1
N4 N 0.5555(3) 0.7285(3) 0.4720(2) 0.0445(6) Uani 1 1 d . . . . .
N1 N 0.6146(3) 1.0022(3) 0.7253(2) 0.0480(7) Uani 1 1 d . . . . .
N2 N 0.4335(3) 1.0256(3) 0.7637(2) 0.0524(7) Uani 1 1 d . . . . .
N5 N 0.3780(3) 0.7778(3) 0.5297(2) 0.0494(7) Uani 1 1 d . . . . .
C14 C 0.4826(3) 0.7924(3) 0.5301(3) 0.0472(8) Uani 1 1 d . . . . .
F1 F -0.0916(9) 1.2701(11) 0.5029(9) 0.086(3) Uani 0.435(8) 1 d D U P A 1
C1 C 0.5221(3) 0.9785(3) 0.7050(3) 0.0459(8) Uani 1 1 d . . . . .
C19 C 0.4966(4) 0.6756(3) 0.4360(3) 0.0523(9) Uani 1 1 d . . . . .
N6 N 0.3545(3) 0.5619(3) 0.8373(3) 0.0660(9) Uani 1 1 d . . . . .
C22 C 0.2627(3) 0.7365(3) 0.6888(3) 0.0491(8) Uani 1 1 d . . . . .
C20 C 0.3844(4) 0.7082(3) 0.4739(3) 0.0558(9) Uani 1 1 d . . . . .
H20 H 0.323118 0.687130 0.463740 0.067 Uiso 1 1 calc R U . . .
F3 F 0.0311(12) 1.0872(9) 0.5067(10) 0.096(3) Uani 0.435(8) 1 d D U P A 1
N3 N 0.3460(4) 0.7416(3) 0.9894(3) 0.0692(10) Uani 1 1 d . . . . .
C9 C 0.2848(4) 0.9339(3) 0.8537(3) 0.0528(9) Uani 1 1 d . . . . .
C2 C 0.7275(3) 0.9768(3) 0.6826(3) 0.0550(9) Uani 1 1 d . . . . .
H2 H 0.748309 0.936043 0.636055 0.066 Uiso 1 1 calc R U . . .
C6 C 0.5820(4) 1.0632(4) 0.7960(3) 0.0628(10) Uani 1 1 d . . . . .
C26 C 0.3607(4) 0.6437(3) 0.7454(3) 0.0558(9) Uani 1 1 d . . . . .
H26 H 0.436205 0.637172 0.718309 0.067 Uiso 1 1 calc R U . . .
C8 C 0.3111(4) 1.0291(4) 0.7625(3) 0.0632(11) Uani 1 1 d . . . . .
H8A H 0.298297 1.019955 0.698819 0.076 Uiso 1 1 calc R U . . .
H8B H 0.254355 1.107397 0.761247 0.076 Uiso 1 1 calc R U . . .
C7 C 0.4667(4) 1.0767(4) 0.8193(3) 0.0677(11) Uani 1 1 d . . . . .
H7 H 0.419350 1.113569 0.864453 0.081 Uiso 1 1 calc R U . . .
C15 C 0.6740(4) 0.7126(4) 0.4486(3) 0.0589(10) Uani 1 1 d . . . . .
H15 H 0.712678 0.747118 0.473775 0.071 Uiso 1 1 calc R U . . .
C21 C 0.2725(3) 0.8268(3) 0.5857(3) 0.0589(10) Uani 1 1 d . . . . .
H21A H 0.201231 0.855282 0.543366 0.071 Uiso 1 1 calc R U . . .
H21B H 0.275823 0.895184 0.596768 0.071 Uiso 1 1 calc R U . . .
C3 C 0.8063(4) 1.0113(4) 0.7086(4) 0.0703(12) Uani 1 1 d . . . . .
H3 H 0.881660 0.995046 0.679319 0.084 Uiso 1 1 calc R U . . .
F4 F 0.0625(7) 1.3064(8) 0.5269(11) 0.092(3) Uani 0.435(8) 1 d D U P A 1
N7 N 0.6256(6) 0.5957(6) 0.8805(5) 0.1136(18) Uani 1 1 d . . . . .
C13 C 0.3705(4) 0.8278(4) 0.9111(3) 0.0620(10) Uani 1 1 d . . . . .
H13 H 0.450497 0.814488 0.894877 0.074 Uiso 1 1 calc R U . . .
C18 C 0.5602(5) 0.6066(4) 0.3737(4) 0.0686(12) Uani 1 1 d . . . . .
H18 H 0.522774 0.571120 0.348491 0.082 Uiso 1 1 calc R U . . .
C23 C 0.1518(4) 0.7441(6) 0.7305(4) 0.0817(15) Uani 1 1 d . . . . .
H23 H 0.082560 0.806234 0.695363 0.098 Uiso 1 1 calc R U . . .
C27 C 0.7032(6) 0.6221(5) 0.8464(4) 0.0836(15) Uani 1 1 d . . . . .
C16 C 0.7317(4) 0.6476(5) 0.3899(4) 0.0723(12) Uani 1 1 d . . . . .
H16 H 0.811055 0.637585 0.373580 0.087 Uiso 1 1 calc R U . . .
C10 C 0.1671(4) 0.9533(5) 0.8791(4) 0.0764(13) Uani 1 1 d . . . . .
H10 H 0.106281 1.025039 0.842515 0.092 Uiso 1 1 calc R U . . .
F9 F 0.9870(14) 0.7199(16) 1.1040(12) 0.158(4) Uani 0.380(6) 1 d D U P B 1
C17 C 0.6744(5) 0.5925(5) 0.3512(4) 0.0772(14) Uani 1 1 d . . . . .
H17 H 0.716606 0.546964 0.310397 0.093 Uiso 1 1 calc R U . . .
C5 C 0.6680(5) 1.0981(5) 0.8224(4) 0.0836(15) Uani 1 1 d . . . . .
H5 H 0.648885 1.138913 0.868848 0.100 Uiso 1 1 calc R U . . .
C4 C 0.7762(5) 1.0722(5) 0.7805(5) 0.0857(15) Uani 1 1 d . . . . .
H4 H 0.832543 1.094443 0.798510 0.103 Uiso 1 1 calc R U . . .
C11 C 0.1396(5) 0.8658(5) 0.9594(5) 0.102(2) Uani 1 1 d . . . . .
H11 H 0.060345 0.877025 0.977108 0.122 Uiso 1 1 calc R U . . .
C12 C 0.2312(5) 0.7627(5) 1.0119(5) 0.0867(15) Uani 1 1 d . . . . .
H12 H 0.212553 0.704116 1.066261 0.104 Uiso 1 1 calc R U . . .
F7 F 0.9077(16) 0.7750(14) 0.9468(10) 0.129(4) Uani 0.380(6) 1 d D U P B 1
C25 C 0.2456(5) 0.5714(6) 0.8740(4) 0.0890(17) Uani 1 1 d . . . . .
H25 H 0.239400 0.514496 0.937202 0.107 Uiso 1 1 calc R U . . .
F8 F 0.9364(15) 0.5945(12) 1.0497(14) 0.147(5) Uani 0.380(6) 1 d D U P B 1
F5 F 0.0404(9) 1.1450(13) 0.6365(6) 0.119(3) Uani 0.435(8) 1 d D U P A 1
C24 C 0.1437(5) 0.6599(7) 0.8237(4) 0.106(2) Uani 1 1 d . . . . .
H24 H 0.069307 0.663545 0.851973 0.127 Uiso 1 1 calc R U . . .
F10 F 0.8361(16) 0.6769(17) 1.1754(10) 0.169(5) Uani 0.380(6) 1 d D U P B 1
C28 C 0.8058(7) 0.6534(6) 0.8040(6) 0.114(2) Uani 1 1 d . . . . .
H28A H 0.803295 0.677536 0.729606 0.171 Uiso 1 1 calc R U . . .
H28B H 0.878406 0.584895 0.831512 0.171 Uiso 1 1 calc R U . . .
H28C H 0.803528 0.718320 0.822867 0.171 Uiso 1 1 calc R U . . .
N8 N 0.6554(7) 0.4530(8) 0.7159(7) 0.158(3) Uani 1 1 d . . . . .
C30 C 0.8675(7) 0.4393(8) 0.6575(7) 0.138(3) Uani 1 1 d . . . . .
H30A H 0.871331 0.516516 0.641038 0.206 Uiso 1 1 calc R U . . .
H30B H 0.884694 0.417114 0.596813 0.206 Uiso 1 1 calc R U . . .
H30C H 0.925330 0.380545 0.711898 0.206 Uiso 1 1 calc R U . . .
C29 C 0.7479(7) 0.4449(6) 0.6921(6) 0.104(2) Uani 1 1 d . . . . .
F2 F 0.0600(10) 1.2498(12) 0.3961(7) 0.117(4) Uani 0.435(8) 1 d D U P A 1
F12 F 0.7521(12) 0.7320(15) 1.0270(12) 0.147(4) Uani 0.380(6) 1 d D U P B 1
F11 F 0.7996(15) 0.8506(11) 1.0553(13) 0.171(4) Uani 0.380(6) 1 d D U P B 1
F7A F 0.8838(11) 0.8025(9) 0.9759(9) 0.177(5) Uani 0.620(6) 1 d D U P B 2
F8A F 0.8837(10) 0.6175(9) 1.0223(8) 0.145(3) Uani 0.620(6) 1 d D U P B 2
F9A F 1.0319(6) 0.6477(7) 1.0768(6) 0.125(2) Uani 0.620(6) 1 d D U P B 2
F10A F 0.9062(7) 0.5905(7) 1.1860(5) 0.125(2) Uani 0.620(6) 1 d D U P B 2
P2A P 0.8905(5) 0.6990(5) 1.0791(5) 0.0921(15) Uani 0.620(6) 1 d D U P B 2
F11A F 0.8883(12) 0.7789(9) 1.1367(8) 0.183(3) Uani 0.620(6) 1 d D U P B 2
F12A F 0.7554(8) 0.7398(11) 1.0932(11) 0.207(5) Uani 0.620(6) 1 d D U P B 2
F2A F 0.0444(9) 1.2947(7) 0.4340(9) 0.139(4) Uani 0.565(8) 1 d D U P A 2
F3A F 0.0407(9) 1.1157(9) 0.4580(7) 0.096(3) Uani 0.565(8) 1 d D U P A 2
F6A F 0.1966(8) 1.1306(13) 0.5092(11) 0.075(3) Uani 0.565(8) 1 d D U P A 2
F5A F 0.0722(6) 1.0612(7) 0.6271(5) 0.104(2) Uani 0.565(8) 1 d D U P A 2
P1A P 0.0537(7) 1.1816(6) 0.5281(6) 0.0595(14) Uani 0.565(8) 1 d D U P A 2
F1A F -0.0849(6) 1.2300(8) 0.5475(8) 0.087(2) Uani 0.565(8) 1 d D U P A 2
F4A F 0.0781(5) 1.2363(9) 0.6033(8) 0.098(2) Uani 0.565(8) 1 d D U P A 2

loop_
_atom_site_aniso_label
_atom_site_aniso_U_11
_atom_site_aniso_U_22
_atom_site_aniso_U_33
_atom_site_aniso_U_23
_atom_site_aniso_U_13
_atom_site_aniso_U_12
Ag1 0.05562(18) 0.05105(17) 0.04706(17) -0.01481(12) 0.00132(12) -0.02515(13)
Ag2 0.1063(4) 0.0676(3) 0.0794(3) 0.0024(2) -0.0151(2) -0.0175(2)
P1 0.054(3) 0.080(3) 0.074(3) -0.039(3) 0.008(2) -0.036(2)
P2 0.131(4) 0.106(4) 0.114(4) -0.063(3) 0.064(3) -0.064(3)
F6 0.050(5) 0.067(5) 0.094(7) -0.021(5) -0.014(5) -0.020(4)
N4 0.0515(17) 0.0419(15) 0.0441(15) -0.0111(12) 0.0015(13) -0.0256(13)
N1 0.0546(18) 0.0441(16) 0.0443(16) -0.0138(13) -0.0016(13) -0.0184(14)
N2 0.0520(18) 0.0535(18) 0.0427(16) -0.0147(14) 0.0043(13) -0.0144(14)
N5 0.0447(16) 0.0420(16) 0.0556(18) -0.0068(13) -0.0053(13) -0.0186(13)
C14 0.051(2) 0.0423(18) 0.0468(19) -0.0065(15) -0.0044(16) -0.0231(16)
F1 0.052(4) 0.095(6) 0.107(7) -0.034(5) 0.000(4) -0.024(4)
C1 0.055(2) 0.0419(18) 0.0358(17) -0.0095(14) 0.0012(15) -0.0171(16)
C19 0.064(2) 0.050(2) 0.050(2) -0.0121(16) -0.0022(17) -0.0327(18)
N6 0.066(2) 0.067(2) 0.061(2) -0.0117(17) 0.0025(17) -0.0316(18)
C22 0.0392(18) 0.053(2) 0.061(2) -0.0268(18) 0.0018(16) -0.0174(16)
C20 0.055(2) 0.052(2) 0.067(2) -0.0141(18) -0.0065(19) -0.0315(18)
F3 0.087(5) 0.069(4) 0.149(8) -0.035(5) -0.016(6) -0.043(4)
N3 0.079(3) 0.056(2) 0.064(2) -0.0127(17) 0.0007(19) -0.0254(19)
C9 0.058(2) 0.052(2) 0.052(2) -0.0221(17) 0.0031(17) -0.0217(18)
C2 0.053(2) 0.051(2) 0.056(2) -0.0154(18) 0.0050(17) -0.0195(18)
C6 0.073(3) 0.065(3) 0.055(2) -0.029(2) 0.002(2) -0.025(2)
C26 0.048(2) 0.050(2) 0.062(2) -0.0123(18) 0.0056(18) -0.0187(17)
C8 0.052(2) 0.065(3) 0.053(2) -0.0108(19) 0.0040(18) -0.014(2)
C7 0.075(3) 0.071(3) 0.059(3) -0.036(2) 0.013(2) -0.022(2)
C15 0.057(2) 0.070(3) 0.063(2) -0.023(2) 0.0088(19) -0.040(2)
C21 0.0412(19) 0.046(2) 0.079(3) -0.0140(19) -0.0028(18) -0.0128(16)
C3 0.060(3) 0.069(3) 0.080(3) -0.020(2) -0.003(2) -0.028(2)
F4 0.069(4) 0.083(5) 0.151(7) -0.062(5) 0.008(5) -0.037(4)
N7 0.107(4) 0.134(5) 0.097(4) -0.034(3) 0.003(3) -0.050(4)
C13 0.059(2) 0.058(2) 0.056(2) -0.0171(19) 0.0069(19) -0.014(2)
C18 0.087(3) 0.069(3) 0.070(3) -0.032(2) 0.007(2) -0.044(2)
C23 0.045(2) 0.121(4) 0.068(3) -0.035(3) 0.000(2) -0.019(3)
C27 0.092(4) 0.082(4) 0.063(3) -0.020(3) -0.002(3) -0.025(3)
C16 0.068(3) 0.089(3) 0.081(3) -0.041(3) 0.028(2) -0.049(3)
C10 0.059(3) 0.069(3) 0.091(3) -0.015(3) 0.003(2) -0.026(2)
F9 0.126(7) 0.151(8) 0.174(8) -0.020(7) 0.026(7) -0.071(6)
C17 0.092(4) 0.083(3) 0.082(3) -0.046(3) 0.027(3) -0.050(3)
C5 0.099(4) 0.093(4) 0.081(3) -0.048(3) -0.005(3) -0.041(3)
C4 0.087(4) 0.093(4) 0.097(4) -0.038(3) -0.014(3) -0.045(3)
C11 0.070(3) 0.087(4) 0.131(5) -0.009(4) 0.007(3) -0.042(3)
C12 0.090(4) 0.082(4) 0.088(4) -0.010(3) 0.007(3) -0.052(3)
F7 0.136(8) 0.117(7) 0.109(7) -0.042(6) 0.056(6) -0.036(6)
C25 0.088(4) 0.135(5) 0.053(3) -0.018(3) 0.012(3) -0.068(4)
F8 0.151(8) 0.107(6) 0.155(8) -0.053(6) 0.013(7) -0.018(6)
F5 0.097(5) 0.136(7) 0.081(5) -0.017(5) 0.005(4) -0.022(6)
C24 0.058(3) 0.185(7) 0.067(3) -0.031(4) 0.016(3) -0.054(4)
F10 0.174(8) 0.166(8) 0.112(6) -0.017(7) 0.060(6) -0.054(7)
C28 0.128(6) 0.091(4) 0.116(5) -0.030(4) 0.022(4) -0.048(4)
N8 0.100(5) 0.205(8) 0.206(8) -0.117(7) 0.007(5) -0.055(5)
C30 0.097(5) 0.158(7) 0.160(7) -0.095(6) 0.010(5) -0.016(5)
C29 0.086(4) 0.110(5) 0.127(5) -0.072(4) -0.010(4) -0.017(4)
F2 0.099(5) 0.128(7) 0.074(5) -0.021(5) 0.015(4) -0.012(5)
F12 0.117(7) 0.189(8) 0.153(8) -0.072(7) 0.030(7) -0.071(6)
F11 0.201(8) 0.114(7) 0.163(8) -0.063(6) 0.033(7) -0.021(7)
F7A 0.151(6) 0.123(6) 0.159(7) 0.018(6) 0.044(6) -0.029(5)
F8A 0.162(7) 0.146(6) 0.160(6) -0.071(5) -0.010(5) -0.072(5)
F9A 0.093(4) 0.117(5) 0.149(5) -0.030(4) 0.038(4) -0.048(4)
F10A 0.135(5) 0.107(4) 0.116(4) -0.021(4) 0.046(4) -0.058(4)
P2A 0.103(3) 0.087(2) 0.100(3) -0.0487(19) 0.052(2) -0.0501(19)
F11A 0.247(8) 0.127(5) 0.188(6) -0.102(5) 0.013(6) -0.044(5)
F12A 0.119(5) 0.198(7) 0.189(8) -0.028(7) 0.062(6) 0.002(5)
F2A 0.122(5) 0.082(5) 0.139(7) 0.020(5) 0.018(5) -0.023(4)
F3A 0.083(4) 0.130(6) 0.101(5) -0.063(4) -0.018(4) -0.039(4)
F6A 0.059(4) 0.100(6) 0.097(6) -0.061(5) 0.024(3) -0.041(4)
F5A 0.082(4) 0.090(4) 0.099(4) -0.003(3) 0.016(3) -0.023(3)
P1A 0.0441(19) 0.0654(19) 0.079(3) -0.0293(17) -0.0007(17) -0.0268(15)
F1A 0.041(3) 0.094(5) 0.127(6) -0.041(4) 0.001(3) -0.025(3)
F4A 0.061(3) 0.122(5) 0.142(6) -0.094(5) -0.003(4) -0.020(3)

loop_
_atom_type_symbol
_atom_type_description
_atom_type_scat_dispersion_real
_atom_type_scat_dispersion_imag
_atom_type_scat_source
C C 0.0033 0.0016 'International Tables Vol C Tables 4.2.6.8 and 6.1.1.4'
H H 0.0000 0.0000 'International Tables Vol C Tables 4.2.6.8 and 6.1.1.4'
Ag Ag -0.8971 1.1015 'International Tables Vol C Tables 4.2.6.8 and 6.1.1.4'
F F 0.0171 0.0103 'International Tables Vol C Tables 4.2.6.8 and 6.1.1.4'
N N 0.0061 0.0033 'International Tables Vol C Tables 4.2.6.8 and 6.1.1.4'
P P 0.1023 0.0942 'International Tables Vol C Tables 4.2.6.8 and 6.1.1.4'

loop_
_geom_angle_atom_site_label_1
_geom_angle_atom_site_label_2
_geom_angle_atom_site_label_3
_geom_angle
_geom_angle_site_symmetry_1
_geom_angle_site_symmetry_3
_geom_angle_publ_flag
C14 Ag1 Ag1 90.18(9) . 2_676 ?
C1 Ag1 Ag1 96.14(9) . 2_676 ?
C1 Ag1 C14 171.11(14) . . ?
N6 Ag2 Ag2 89.59(11) 2_667 2_667 ?
N3 Ag2 Ag2 97.91(11) . 2_667 ?
N3 Ag2 N6 167.90(15) . 2_667 ?
F1 P1 F6 178.6(10) . . ?
F3 P1 F6 88.9(9) . . ?
F3 P1 F1 90.0(8) . . ?
F3 P1 F4 177.9(9) . . ?
F3 P1 F2 91.1(8) . . ?
F4 P1 F6 93.1(9) . . ?
F4 P1 F1 87.9(7) . . ?
F5 P1 F6 87.6(9) . . ?
F5 P1 F1 91.5(7) . . ?
F5 P1 F3 91.0(9) . . ?
F5 P1 F4 88.5(8) . . ?
F5 P1 F2 177.9(10) . . ?
F2 P1 F6 92.0(8) . . ?
F2 P1 F1 88.9(7) . . ?
F2 P1 F4 89.4(8) . . ?
F7 P2 F9 90.3(10) . . ?
F8 P2 F9 95.3(11) . . ?
F8 P2 F7 87.0(10) . . ?
F10 P2 F9 86.7(10) . . ?
F10 P2 F7 174.0(12) . . ?
F10 P2 F8 98.4(11) . . ?
F10 P2 F11 88.7(10) . . ?
F12 P2 F9 172.3(12) . . ?
F12 P2 F7 92.7(11) . . ?
F12 P2 F8 91.9(11) . . ?
F12 P2 F10 89.7(10) . . ?
F12 P2 F11 82.4(10) . . ?
F11 P2 F9 90.8(11) . . ?
F11 P2 F7 86.2(9) . . ?
F11 P2 F8 170.9(13) . . ?
C14 N4 C19 111.7(3) . . ?
C14 N4 C15 127.3(3) . . ?
C15 N4 C19 121.0(3) . . ?
C1 N1 C2 127.8(3) . . ?
C1 N1 C6 111.3(3) . . ?
C2 N1 C6 120.8(3) . . ?
C1 N2 C8 123.5(3) . . ?
C1 N2 C7 113.1(3) . . ?
C7 N2 C8 123.3(3) . . ?
C14 N5 C20 112.3(3) . . ?
C14 N5 C21 123.9(3) . . ?
C20 N5 C21 123.8(3) . . ?
N4 C14 Ag1 132.1(3) . . ?
N5 C14 Ag1 124.5(3) . . ?
N5 C14 N4 103.4(3) . . ?
N1 C1 Ag1 130.6(3) . . ?
N2 C1 Ag1 126.1(3) . . ?
N2 C1 N1 103.2(3) . . ?
N4 C19 C18 118.6(4) . . ?
C20 C19 N4 105.2(3) . . ?
C20 C19 C18 136.2(4) . . ?
C26 N6 Ag2 121.3(3) . 2_667 ?
C25 N6 Ag2 121.5(3) . 2_667 ?
C25 N6 C26 117.2(4) . . ?
C26 C22 C21 122.8(3) . . ?
C26 C22 C23 116.9(4) . . ?
C23 C22 C21 120.3(4) . . ?
N5 C20 H20 126.3 . . ?
C19 C20 N5 107.4(3) . . ?
C19 C20 H20 126.3 . . ?
C13 N3 Ag2 121.5(3) . . ?
C12 N3 Ag2 121.3(3) . . ?
C12 N3 C13 117.2(4) . . ?
C13 C9 C8 124.1(4) . . ?
C13 C9 C10 117.7(4) . . ?
C10 C9 C8 118.2(4) . . ?
N1 C2 H2 120.2 . . ?
C3 C2 N1 119.7(4) . . ?
C3 C2 H2 120.2 . . ?
N1 C6 C5 118.1(4) . . ?
C7 C6 N1 105.7(4) . . ?
C7 C6 C5 136.2(4) . . ?
N6 C26 C22 124.0(4) . . ?
N6 C26 H26 118.0 . . ?
C22 C26 H26 118.0 . . ?
N2 C8 C9 114.4(3) . . ?
N2 C8 H8A 108.7 . . ?
N2 C8 H8B 108.7 . . ?
C9 C8 H8A 108.7 . . ?
C9 C8 H8B 108.7 . . ?
H8A C8 H8B 107.6 . . ?
N2 C7 H7 126.7 . . ?
C6 C7 N2 106.6(4) . . ?
C6 C7 H7 126.7 . . ?
N4 C15 H15 120.4 . . ?
C16 C15 N4 119.2(4) . . ?
C16 C15 H15 120.4 . . ?
N5 C21 C22 112.7(3) . . ?
N5 C21 H21A 109.1 . . ?
N5 C21 H21B 109.1 . . ?
C22 C21 H21A 109.1 . . ?
C22 C21 H21B 109.1 . . ?
H21A C21 H21B 107.8 . . ?
C2 C3 H3 119.6 . . ?
C2 C3 C4 120.8(5) . . ?
C4 C3 H3 119.6 . . ?
N3 C13 C9 123.7(4) . . ?
N3 C13 H13 118.1 . . ?
C9 C13 H13 118.1 . . ?
C19 C18 H18 120.1 . . ?
C17 C18 C19 119.8(4) . . ?
C17 C18 H18 120.1 . . ?
C22 C23 H23 120.1 . . ?
C24 C23 C22 119.9(5) . . ?
C24 C23 H23 120.1 . . ?
N7 C27 C28 178.5(7) . . ?
C15 C16 H16 119.3 . . ?
C15 C16 C17 121.4(4) . . ?
C17 C16 H16 119.3 . . ?
C9 C10 H10 120.2 . . ?
C9 C10 C11 119.6(5) . . ?
C11 C10 H10 120.2 . . ?
C18 C17 C16 119.9(4) . . ?
C18 C17 H17 120.1 . . ?
C16 C17 H17 120.1 . . ?
C6 C5 H5 120.1 . . ?
C4 C5 C6 119.9(5) . . ?
C4 C5 H5 120.1 . . ?
C3 C4 H4 119.6 . . ?
C5 C4 C3 120.7(5) . . ?
C5 C4 H4 119.6 . . ?
C10 C11 H11 120.8 . . ?
C12 C11 C10 118.4(5) . . ?
C12 C11 H11 120.8 . . ?
N3 C12 C11 123.3(5) . . ?
N3 C12 H12 118.3 . . ?
C11 C12 H12 118.3 . . ?
N6 C25 H25 118.5 . . ?
N6 C25 C24 123.1(5) . . ?
C24 C25 H25 118.5 . . ?
C23 C24 H24 120.5 . . ?
C25 C24 C23 119.0(5) . . ?
C25 C24 H24 120.5 . . ?
C27 C28 H28A 109.5 . . ?
C27 C28 H28B 109.5 . . ?
C27 C28 H28C 109.5 . . ?
H28A C28 H28B 109.5 . . ?
H28A C28 H28C 109.5 . . ?
H28B C28 H28C 109.5 . . ?
H30A C30 H30B 109.5 . . ?
H30A C30 H30C 109.5 . . ?
H30B C30 H30C 109.5 . . ?
C29 C30 H30A 109.5 . . ?
C29 C30 H30B 109.5 . . ?
C29 C30 H30C 109.5 . . ?
N8 C29 C30 177.6(10) . . ?
F7A P2A F8A 92.5(7) . . ?
F7A P2A F9A 90.4(6) . . ?
F7A P2A F10A 176.4(7) . . ?
F8A P2A F9A 91.7(6) . . ?
F8A P2A F10A 88.5(6) . . ?
F9A P2A F10A 86.1(4) . . ?
F11A P2A F7A 88.8(8) . . ?
F11A P2A F8A 176.0(8) . . ?
F11A P2A F9A 92.1(6) . . ?
F11A P2A F10A 90.5(6) . . ?
F11A P2A F12A 86.6(8) . . ?
F12A P2A F7A 95.4(7) . . ?
F12A P2A F8A 89.5(7) . . ?
F12A P2A F9A 174.0(7) . . ?
F12A P2A F10A 88.1(6) . . ?
F2A P1A F3A 92.3(7) . . ?
F2A P1A F6A 87.3(7) . . ?
F2A P1A F5A 176.5(7) . . ?
F2A P1A F1A 93.2(6) . . ?
F2A P1A F4A 91.2(7) . . ?
F3A P1A F6A 87.4(7) . . ?
F3A P1A F5A 88.6(6) . . ?
F3A P1A F1A 92.6(6) . . ?
F3A P1A F4A 174.4(7) . . ?
F5A P1A F6A 89.3(6) . . ?
F1A P1A F6A 179.4(9) . . ?
F1A P1A F5A 90.1(5) . . ?
F4A P1A F6A 88.4(6) . . ?
F4A P1A F5A 87.7(6) . . ?
F4A P1A F1A 91.6(6) . . ?

loop_
_geom_bond_atom_site_label_1
_geom_bond_atom_site_label_2
_geom_bond_distance
_geom_bond_site_symmetry_2
_geom_bond_publ_flag
Ag1 Ag1 3.2490(6) 2_676 ?
Ag1 C14 2.096(4) . ?
Ag1 C1 2.096(4) . ?
Ag2 Ag2 3.3461(11) 2_667 ?
Ag2 N6 2.149(4) 2_667 ?
Ag2 N3 2.149(4) . ?
P1 F6 1.612(10) . ?
P1 F1 1.590(10) . ?
P1 F3 1.560(10) . ?
P1 F4 1.567(10) . ?
P1 F5 1.552(11) . ?
P1 F2 1.561(11) . ?
P2 F9 1.586(13) . ?
P2 F7 1.566(12) . ?
P2 F8 1.557(12) . ?
P2 F10 1.536(12) . ?
P2 F12 1.514(13) . ?
P2 F11 1.546(12) . ?
N4 C14 1.362(5) . ?
N4 C19 1.402(4) . ?
N4 C15 1.384(5) . ?
N1 C1 1.360(5) . ?
N1 C2 1.387(5) . ?
N1 C6 1.404(5) . ?
N2 C1 1.350(5) . ?
N2 C8 1.472(5) . ?
N2 C7 1.365(5) . ?
N5 C14 1.357(4) . ?
N5 C20 1.365(5) . ?
N5 C21 1.456(5) . ?
C19 C20 1.357(6) . ?
C19 C18 1.415(6) . ?
N6 C26 1.337(5) . ?
N6 C25 1.331(6) . ?
C22 C26 1.369(5) . ?
C22 C21 1.500(6) . ?
C22 C23 1.380(6) . ?
C20 H20 0.9300 . ?
N3 C13 1.341(5) . ?
N3 C12 1.330(6) . ?
C9 C8 1.509(5) . ?
C9 C13 1.366(6) . ?
C9 C10 1.373(6) . ?
C2 H2 0.9300 . ?
C2 C3 1.338(6) . ?
C6 C7 1.353(6) . ?
C6 C5 1.422(7) . ?
C26 H26 0.9300 . ?
C8 H8A 0.9700 . ?
C8 H8B 0.9700 . ?
C7 H7 0.9300 . ?
C15 H15 0.9300 . ?
C15 C16 1.328(6) . ?
C21 H21A 0.9700 . ?
C21 H21B 0.9700 . ?
C3 H3 0.9300 . ?
C3 C4 1.419(7) . ?
N7 C27 1.120(7) . ?
C13 H13 0.9300 . ?
C18 H18 0.9300 . ?
C18 C17 1.337(7) . ?
C23 H23 0.9300 . ?
C23 C24 1.369(8) . ?
C27 C28 1.450(9) . ?
C16 H16 0.9300 . ?
C16 C17 1.434(6) . ?
C10 H10 0.9300 . ?
C10 C11 1.381(7) . ?
C17 H17 0.9300 . ?
C5 H5 0.9300 . ?
C5 C4 1.336(8) . ?
C4 H4 0.9300 . ?
C11 H11 0.9300 . ?
C11 C12 1.360(8) . ?
C12 H12 0.9300 . ?
C25 H25 0.9300 . ?
C25 C24 1.351(8) . ?
C24 H24 0.9300 . ?
C28 H28A 0.9600 . ?
C28 H28B 0.9600 . ?
C28 H28C 0.9600 . ?
N8 C29 1.106(9) . ?
C30 H30A 0.9600 . ?
C30 H30B 0.9600 . ?
C30 H30C 0.9600 . ?
C30 C29 1.453(10) . ?
F7A P2A 1.539(8) . ?
F8A P2A 1.562(9) . ?
F9A P2A 1.577(8) . ?
F10A P2A 1.587(8) . ?
P2A F11A 1.517(9) . ?
P2A F12A 1.523(9) . ?
F2A P1A 1.532(8) . ?
F3A P1A 1.568(8) . ?
F6A P1A 1.620(8) . ?
F5A P1A 1.604(8) . ?
P1A F1A 1.573(8) . ?
P1A F4A 1.570(8) . ?

loop_
_geom_torsion_atom_site_label_1
_geom_torsion_atom_site_label_2
_geom_torsion_atom_site_label_3
_geom_torsion_atom_site_label_4
_geom_torsion
_geom_torsion_site_symmetry_1
_geom_torsion_site_symmetry_2
_geom_torsion_site_symmetry_3
_geom_torsion_site_symmetry_4
_geom_torsion_publ_flag
Ag2 N6 C26 C22 -178.0(3) 2_667 . . . ?
Ag2 N6 C25 C24 178.1(5) 2_667 . . . ?
Ag2 N3 C13 C9 -179.4(3) . . . . ?
Ag2 N3 C12 C11 179.2(5) . . . . ?
N4 C19 C20 N5 0.1(4) . . . . ?
N4 C19 C18 C17 0.5(6) . . . . ?
N4 C15 C16 C17 -0.7(7) . . . . ?
N1 C2 C3 C4 0.8(7) . . . . ?
N1 C6 C7 N2 -0.2(5) . . . . ?
N1 C6 C5 C4 -0.3(8) . . . . ?
C14 N4 C19 C20 -0.2(4) . . . . ?
C14 N4 C19 C18 179.6(3) . . . . ?
C14 N4 C15 C16 -179.6(4) . . . . ?
C14 N5 C20 C19 0.0(4) . . . . ?
C14 N5 C21 C22 -97.4(4) . . . . ?
C1 N1 C2 C3 177.2(4) . . . . ?
C1 N1 C6 C7 0.1(5) . . . . ?
C1 N1 C6 C5 -177.9(4) . . . . ?
C1 N2 C8 C9 101.8(4) . . . . ?
C1 N2 C7 C6 0.2(5) . . . . ?
C19 N4 C14 Ag1 178.6(3) . . . . ?
C19 N4 C14 N5 0.2(4) . . . . ?
C19 N4 C15 C16 1.0(6) . . . . ?
C19 C18 C17 C16 -0.2(8) . . . . ?
N6 C25 C24 C23 0.1(10) . . . . ?
C22 C23 C24 C25 0.9(10) . . . . ?
C20 N5 C14 Ag1 -178.6(3) . . . . ?
C20 N5 C14 N4 -0.1(4) . . . . ?
C20 N5 C21 C22 80.0(5) . . . . ?
C20 C19 C18 C17 -179.8(5) . . . . ?
C9 C10 C11 C12 0.8(9) . . . . ?
C2 N1 C1 Ag1 3.1(5) . . . . ?
C2 N1 C1 N2 -177.6(3) . . . . ?
C2 N1 C6 C7 178.0(4) . . . . ?
C2 N1 C6 C5 0.0(6) . . . . ?
C2 C3 C4 C5 -1.0(8) . . . . ?
C6 N1 C1 Ag1 -179.2(3) . . . . ?
C6 N1 C1 N2 0.1(4) . . . . ?
C6 N1 C2 C3 -0.3(6) . . . . ?
C6 C5 C4 C3 0.7(9) . . . . ?
C26 N6 C25 C24 -1.1(8) . . . . ?
C26 C22 C21 N5 28.6(5) . . . . ?
C26 C22 C23 C24 -0.9(8) . . . . ?
C8 N2 C1 Ag1 -4.9(5) . . . . ?
C8 N2 C1 N1 175.8(3) . . . . ?
C8 N2 C7 C6 -175.7(4) . . . . ?
C8 C9 C13 N3 -177.2(4) . . . . ?
C8 C9 C10 C11 177.3(5) . . . . ?
C7 N2 C1 Ag1 179.1(3) . . . . ?
C7 N2 C1 N1 -0.2(4) . . . . ?
C7 N2 C8 C9 -82.6(5) . . . . ?
C7 C6 C5 C4 -177.4(6) . . . . ?
C15 N4 C14 Ag1 -0.9(5) . . . . ?
C15 N4 C14 N5 -179.3(3) . . . . ?
C15 N4 C19 C20 179.3(3) . . . . ?
C15 N4 C19 C18 -0.9(5) . . . . ?
C15 C16 C17 C18 0.3(8) . . . . ?
C21 N5 C14 Ag1 -0.9(5) . . . . ?
C21 N5 C14 N4 177.6(3) . . . . ?
C21 N5 C20 C19 -177.8(3) . . . . ?
C21 C22 C26 N6 -179.8(4) . . . . ?
C21 C22 C23 C24 178.8(5) . . . . ?
C13 N3 C12 C11 0.3(9) . . . . ?
C13 C9 C8 N2 -23.9(6) . . . . ?
C13 C9 C10 C11 -1.0(8) . . . . ?
C18 C19 C20 N5 -179.6(5) . . . . ?
C23 C22 C26 N6 -0.2(6) . . . . ?
C23 C22 C21 N5 -151.0(4) . . . . ?
C10 C9 C8 N2 158.0(4) . . . . ?
C10 C9 C13 N3 0.9(7) . . . . ?
C10 C11 C12 N3 -0.5(10) . . . . ?
C5 C6 C7 N2 177.2(5) . . . . ?
C12 N3 C13 C9 -0.6(7) . . . . ?
C25 N6 C26 C22 1.1(7) . . . . ?
